data_4330079
loop_
_publ_author_name
'Thomas W. Myers'
'Alexandra L. Holmes'
'Louise A. Berben'

_publ_section_title
;
 Redox Routes to Substitution of Aluminum(III): Synthesis and
 Characterization of (IP-)2AlX (IP = \a-iminopyridine, X = Cl, Me, SMe,
 S2CNMe2, C\\tbCPh, N3, SPh, NHPh)
;
_journal_name_full 'Inorganic Chemistry'
_journal_page_first 8997
_journal_page_last 9004
_journal_paper_doi 10.1021/ic301128m
_journal_volume 51
_journal_year 2012
_chemical_formula_sum 'C91 H115 Al2 N10'
_chemical_formula_weight 1402.89
_chemical_name_systematic
; 
 ? 
;
_space_group_IT_number 2
_symmetry_cell_setting triclinic
_symmetry_space_group_name_Hall '-P 1'
_symmetry_space_group_name_H-M 'P -1'
_atom_sites_solution_hydrogens geom
_atom_sites_solution_primary direct
_atom_sites_solution_secondary difmap
_audit_creation_method SHELXL-97
_cell_angle_alpha 71.040(9)
_cell_angle_beta 77.992(12)
_cell_angle_gamma 85.318(12)
_cell_formula_units_Z 2
_cell_length_a 11.312(3)
_cell_length_b 17.236(4)
_cell_length_c 22.352(6)
_cell_measurement_reflns_used 90
_cell_measurement_temperature 90(2)
_cell_measurement_theta_max 29.84
_cell_measurement_theta_min 2.54
_cell_volume 4031.0(18)
_computing_cell_refinement 'Bruker Duo'
_computing_data_collection 'Bruker Duo'
_computing_data_reduction 'Bruker Saint'
_computing_molecular_graphics 'Bruker Shelxtl'
_computing_publication_material 'Bruker Shelxtl'
_computing_structure_refinement 'SHELXL-97 (Sheldrick, 2008)'
_computing_structure_solution 'SHELXS-97 (Sheldrick, 2008)'
_diffrn_ambient_temperature 90(2)
_diffrn_measured_fraction_theta_full 0.951
_diffrn_measured_fraction_theta_max 0.951
_diffrn_measurement_device_type 'CCD area detector'
_diffrn_measurement_method 'phi and omega scans'
_diffrn_radiation_monochromator graphite
_diffrn_radiation_source 'fine-focus sealed tube'
_diffrn_radiation_type CuK\a
_diffrn_radiation_wavelength 1.54178
_diffrn_reflns_av_R_equivalents 0.0357
_diffrn_reflns_av_sigmaI/netI 0.0475
_diffrn_reflns_limit_h_max 13
_diffrn_reflns_limit_h_min -13
_diffrn_reflns_limit_k_max 19
_diffrn_reflns_limit_k_min -21
_diffrn_reflns_limit_l_max 24
_diffrn_reflns_limit_l_min -27
_diffrn_reflns_number 21040
_diffrn_reflns_theta_full 67.00
_diffrn_reflns_theta_max 71.68
_diffrn_reflns_theta_min 6.11
_exptl_absorpt_coefficient_mu 0.716
_exptl_absorpt_correction_T_max 0.9968
_exptl_absorpt_correction_T_min 0.9686
_exptl_absorpt_correction_type numerical
_exptl_absorpt_process_details SADABS
_exptl_crystal_colour green
_exptl_crystal_density_diffrn 1.156
_exptl_crystal_description block
_exptl_crystal_F_000 1514
_exptl_crystal_size_max 0.19
_exptl_crystal_size_mid 0.15
_exptl_crystal_size_min 0.09
_refine_diff_density_max 0.645
_refine_diff_density_min -0.577
_refine_diff_density_rms 0.063
_refine_ls_extinction_method none
_refine_ls_goodness_of_fit_ref 1.027
_refine_ls_hydrogen_treatment constr
_refine_ls_matrix_type full
_refine_ls_number_parameters 913
_refine_ls_number_reflns 12783
_refine_ls_number_restraints 3
_refine_ls_restrained_S_all 1.028
_refine_ls_R_factor_all 0.0951
_refine_ls_R_factor_gt 0.0713
_refine_ls_shift/su_max 0.000
_refine_ls_shift/su_mean 0.000
_refine_ls_structure_factor_coef Fsqd
_refine_ls_weighting_details 'calc w=1/[\s^2^(Fo^2^)+(0.1094P)^2^+3.2214P] where P=(Fo^2^+2Fc^2^)/3'
_refine_ls_weighting_scheme calc
_refine_ls_wR_factor_gt 0.1846
_refine_ls_wR_factor_ref 0.2037
_reflns_number_gt 9426
_reflns_number_total 14993
_reflns_threshold_expression >2sigma(I)
_cod_data_source_file ic301128m_si_002_9.cif
_cod_data_source_block twm94
_cod_database_code 4330079

loop_
_symmetry_equiv_pos_as_xyz
'x, y, z'
'-x, -y, -z'

loop_
_atom_site_label
_atom_site_type_symbol
_atom_site_fract_x
_atom_site_fract_y
_atom_site_fract_z
_atom_site_U_iso_or_equiv
_atom_site_adp_type
_atom_site_occupancy
_atom_site_symmetry_multiplicity
_atom_site_calc_flag
_atom_site_refinement_flags
Al1 Al 0.25078(8) 0.47311(5) 0.26858(4) 0.0290(2) Uani 1 1 d .
Al2 Al 0.66934(8) 0.04817(5) 0.19848(4) 0.0288(2) Uani 1 1 d .
N1 N 0.1492(2) 0.41606(14) 0.24062(12) 0.0298(5) Uani 1 1 d .
N2 N 0.2867(3) 0.35667(16) 0.32324(12) 0.0373(6) Uani 1 1 d .
N3 N 0.1954(2) 0.51334(15) 0.33881(12) 0.0314(5) Uani 1 1 d .
N4 N 0.1988(2) 0.58748(14) 0.21859(12) 0.0275(5) Uani 1 1 d .
N5 N 0.40395(19) 0.48284(13) 0.22941(11) 0.0233(5) Uani 1 1 d .
H5A H 0.4394 0.4355 0.2376 0.028 Uiso 1 1 calc R
N6 N 0.7644(2) 0.04245(14) 0.25945(12) 0.0308(5) Uani 1 1 d .
N7 N 0.6195(2) 0.15812(14) 0.21230(12) 0.0299(5) Uani 1 1 d .
N8 N 0.7232(2) 0.09087(14) 0.10747(12) 0.0295(5) Uani 1 1 d .
N9 N 0.7369(2) -0.05703(15) 0.18176(14) 0.0335(6) Uani 1 1 d .
N10 N 0.5176(2) 0.01791(13) 0.22455(12) 0.0251(5) Uani 1 1 d .
H10B H 0.4703 0.0589 0.2272 0.030 Uiso 1 1 calc R
C1 C 0.1448(3) 0.33079(19) 0.26747(17) 0.0404(8) Uani 1 1 d .
C2 C 0.0674(5) 0.2813(3) 0.2603(3) 0.0763(15) Uani 1 1 d .
H2A H 0.0205 0.3125 0.2291 0.114 Uiso 1 1 calc R
H2B H 0.0146 0.2573 0.3008 0.114 Uiso 1 1 calc R
H2C H 0.1117 0.2387 0.2458 0.114 Uiso 1 1 calc R
C3 C 0.2511(4) 0.2152(2) 0.3423(2) 0.0602(11) Uani 1 1 d .
H3A H 0.2110 0.1757 0.3343 0.072 Uiso 1 1 calc R
C4 C 0.3324(5) 0.1923(3) 0.3829(2) 0.0686(13) Uani 1 1 d .
H4A H 0.3488 0.1371 0.4023 0.082 Uiso 1 1 calc R
C5 C 0.3897(4) 0.2518(3) 0.39484(19) 0.0591(11) Uani 1 1 d .
H5B H 0.4430 0.2373 0.4234 0.071 Uiso 1 1 calc R
C6 C 0.3664(3) 0.3334(2) 0.36361(16) 0.0443(8) Uani 1 1 d .
H6A H 0.4068 0.3736 0.3706 0.053 Uiso 1 1 calc R
C7 C 0.0882(3) 0.45139(17) 0.18723(15) 0.0292(6) Uani 1 1 d .
C8 C 0.1422(3) 0.44591(18) 0.12581(15) 0.0321(6) Uani 1 1 d .
C9 C 0.0892(3) 0.48876(19) 0.07323(16) 0.0360(7) Uani 1 1 d .
H9A H 0.1253 0.4864 0.0325 0.043 Uiso 1 1 calc R
C10 C -0.0152(3) 0.5346(2) 0.08027(17) 0.0414(8) Uani 1 1 d .
H10A H -0.0478 0.5642 0.0444 0.050 Uiso 1 1 calc R
C11 C -0.0712(3) 0.5360(2) 0.14104(18) 0.0401(8) Uani 1 1 d .
H11A H -0.1436 0.5651 0.1460 0.048 Uiso 1 1 calc R
C12 C -0.0212(3) 0.49465(18) 0.19497(16) 0.0324(6) Uani 1 1 d .
C13 C 0.2576(3) 0.39678(19) 0.11532(16) 0.0354(7) Uani 1 1 d .
H13A H 0.2822 0.3730 0.1571 0.042 Uiso 1 1 calc R
C14 C 0.3604(3) 0.4499(2) 0.06953(17) 0.0403(7) Uani 1 1 d .
H14A H 0.3717 0.4944 0.0847 0.061 Uiso 1 1 calc R
H14B H 0.3411 0.4716 0.0273 0.061 Uiso 1 1 calc R
H14C H 0.4333 0.4174 0.0676 0.061 Uiso 1 1 calc R
C15 C 0.2385(4) 0.3257(2) 0.09154(19) 0.0470(8) Uani 1 1 d .
H15A H 0.1734 0.2925 0.1207 0.070 Uiso 1 1 calc R
H15B H 0.3111 0.2929 0.0897 0.070 Uiso 1 1 calc R
H15C H 0.2190 0.3472 0.0493 0.070 Uiso 1 1 calc R
C16 C -0.0905(3) 0.49489(19) 0.26108(17) 0.0364(7) Uani 1 1 d .
H16A H -0.0332 0.4811 0.2905 0.044 Uiso 1 1 calc R
C17 C -0.1490(3) 0.5778(2) 0.26165(19) 0.0434(8) Uani 1 1 d .
H17A H -0.0883 0.6192 0.2455 0.065 Uiso 1 1 calc R
H17B H -0.1868 0.5748 0.3050 0.065 Uiso 1 1 calc R
H17C H -0.2087 0.5915 0.2348 0.065 Uiso 1 1 calc R
C18 C -0.1873(4) 0.4289(2) 0.2869(2) 0.0620(11) Uani 1 1 d .
H18A H -0.1505 0.3768 0.2865 0.093 Uiso 1 1 calc R
H18B H -0.2471 0.4426 0.2602 0.093 Uiso 1 1 calc R
H18C H -0.2249 0.4259 0.3302 0.093 Uiso 1 1 calc R
C19 C 0.2289(3) 0.2991(2) 0.31280(17) 0.0429(8) Uani 1 1 d .
C20 C 0.1447(3) 0.59164(18) 0.32601(15) 0.0317(6) Uani 1 1 d .
C21 C 0.1500(2) 0.63335(17) 0.25696(15) 0.0279(6) Uani 1 1 d .
C22 C 0.1134(3) 0.71497(18) 0.22993(15) 0.0324(6) Uani 1 1 d .
H22A H 0.0783 0.7459 0.2564 0.039 Uiso 1 1 calc R
C23 C 0.1299(3) 0.74893(18) 0.16399(16) 0.0342(7) Uani 1 1 d .
H23A H 0.1071 0.8032 0.1457 0.041 Uiso 1 1 calc R
C24 C 0.1807(3) 0.70184(18) 0.12485(15) 0.0329(6) Uani 1 1 d .
H24A H 0.1924 0.7236 0.0802 0.039 Uiso 1 1 calc R
C25 C 0.2134(3) 0.62150(17) 0.15441(14) 0.0298(6) Uani 1 1 d .
H25A H 0.2472 0.5895 0.1285 0.036 Uiso 1 1 calc R
C26 C 0.2099(3) 0.47295(19) 0.40438(15) 0.0344(7) Uani 1 1 d .
C27 C 0.3064(3) 0.4965(2) 0.42629(16) 0.0386(7) Uani 1 1 d .
C28 C 0.3245(3) 0.4516(2) 0.48845(17) 0.0464(9) Uani 1 1 d .
H28A H 0.3871 0.4660 0.5038 0.056 Uiso 1 1 calc R
C29 C 0.2527(4) 0.3871(2) 0.52731(17) 0.0500(10) Uani 1 1 d .
H29A H 0.2677 0.3578 0.5681 0.060 Uiso 1 1 calc R
C30 C 0.1584(4) 0.3658(2) 0.50595(16) 0.0453(9) Uani 1 1 d .
H30A H 0.1094 0.3224 0.5328 0.054 Uiso 1 1 calc R
C31 C 0.1347(3) 0.4083(2) 0.44435(15) 0.0377(7) Uani 1 1 d .
C32 C 0.3893(3) 0.5668(2) 0.38597(17) 0.0443(8) Uani 1 1 d .
H32A H 0.3563 0.5953 0.3472 0.053 Uiso 1 1 calc R
C33 C 0.5175(3) 0.5364(3) 0.3639(2) 0.0562(10) Uani 1 1 d .
H33A H 0.5130 0.4973 0.3422 0.084 Uiso 1 1 calc R
H33B H 0.5541 0.5109 0.4008 0.084 Uiso 1 1 calc R
H33C H 0.5652 0.5820 0.3350 0.084 Uiso 1 1 calc R
C34 C 0.3942(4) 0.6294(2) 0.4208(2) 0.0520(9) Uani 1 1 d .
H34A H 0.3137 0.6478 0.4342 0.078 Uiso 1 1 calc R
H34B H 0.4415 0.6753 0.3921 0.078 Uiso 1 1 calc R
H34C H 0.4305 0.6042 0.4578 0.078 Uiso 1 1 calc R
C35 C 0.0274(3) 0.3851(2) 0.42268(16) 0.0422(8) Uani 1 1 d .
H35A H 0.0501 0.3951 0.3761 0.051 Uiso 1 1 calc R
C36 C -0.0812(4) 0.4415(3) 0.4342(2) 0.0555(10) Uani 1 1 d .
H36A H -0.1485 0.4266 0.4205 0.083 Uiso 1 1 calc R
H36B H -0.0603 0.4974 0.4101 0.083 Uiso 1 1 calc R
H36C H -0.1026 0.4357 0.4793 0.083 Uiso 1 1 calc R
C37 C -0.0063(5) 0.2957(3) 0.4535(2) 0.0707(13) Uani 1 1 d .
H37A H 0.0630 0.2618 0.4456 0.106 Uiso 1 1 calc R
H37B H -0.0700 0.2843 0.4352 0.106 Uiso 1 1 calc R
H37C H -0.0332 0.2844 0.4991 0.106 Uiso 1 1 calc R
C38 C 0.0926(3) 0.6300(2) 0.37104(17) 0.0433(8) Uani 1 1 d .
H38A H 0.0970 0.5940 0.4135 0.065 Uiso 1 1 calc R
H38B H 0.0095 0.6432 0.3679 0.065 Uiso 1 1 calc R
H38C H 0.1353 0.6795 0.3629 0.065 Uiso 1 1 calc R
C39 C 0.4820(3) 0.54088(19) 0.19101(16) 0.0339(7) Uani 1 1 d .
C40 C 0.4858(3) 0.6169(2) 0.19971(16) 0.0364(7) Uani 1 1 d .
H40A H 0.4312 0.6290 0.2329 0.044 Uiso 1 1 calc R
C41 C 0.5701(3) 0.6753(2) 0.15955(17) 0.0397(7) Uani 1 1 d .
H41A H 0.5725 0.7254 0.1665 0.048 Uiso 1 1 calc R
C42 C 0.6503(3) 0.6585(2) 0.10922(17) 0.0423(8) Uani 1 1 d .
H42A H 0.7061 0.6975 0.0819 0.051 Uiso 1 1 calc R
C43 C 0.6468(3) 0.5840(2) 0.10010(16) 0.0407(8) Uani 1 1 d .
H43A H 0.7006 0.5728 0.0662 0.049 Uiso 1 1 calc R
C44 C 0.5652(3) 0.5253(2) 0.14019(16) 0.0374(7) Uani 1 1 d .
H44A H 0.5653 0.4749 0.1334 0.045 Uiso 1 1 calc R
C45 C 0.7649(3) 0.1113(2) 0.27979(17) 0.0399(8) Uani 1 1 d .
C46 C 0.6790(3) 0.17585(18) 0.25221(15) 0.0345(7) Uani 1 1 d .
C47 C 0.6564(3) 0.2494(2) 0.26656(17) 0.0428(8) Uani 1 1 d .
H47A H 0.6983 0.2612 0.2941 0.051 Uiso 1 1 calc R
C48 C 0.5717(3) 0.3041(2) 0.23964(17) 0.0433(8) Uani 1 1 d .
C49 C 0.5088(3) 0.2839(2) 0.20025(17) 0.0411(8) Uani 1 1 d .
H49A H 0.4500 0.3196 0.1823 0.049 Uiso 1 1 calc R
C50 C 0.5338(3) 0.21064(19) 0.18781(15) 0.0352(7) Uani 1 1 d .
H50A H 0.4903 0.1969 0.1617 0.042 Uiso 1 1 calc R
C51 C 0.8396(3) -0.02352(18) 0.29047(16) 0.0346(7) Uani 1 1 d .
C52 C 0.7902(3) -0.0807(2) 0.35090(17) 0.0409(8) Uani 1 1 d .
C53 C 0.8666(4) -0.1404(2) 0.3825(2) 0.0516(10) Uani 1 1 d .
H53A H 0.8359 -0.1774 0.4226 0.062 Uiso 1 1 calc R
C54 C 0.9879(4) -0.1454(2) 0.3552(2) 0.0534(10) Uani 1 1 d .
H54A H 1.0381 -0.1849 0.3773 0.064 Uiso 1 1 calc R
C55 C 1.0339(3) -0.0917(2) 0.2954(2) 0.0470(9) Uani 1 1 d .
H55A H 1.1145 -0.0967 0.2768 0.056 Uiso 1 1 calc R
C56 C 0.9613(3) -0.03009(19) 0.26235(18) 0.0385(7) Uani 1 1 d .
C57 C 0.6575(4) -0.0791(2) 0.38243(19) 0.0519(10) Uani 1 1 d .
H57A H 0.6136 -0.0451 0.3494 0.062 Uiso 1 1 calc R
C58 C 0.6391(6) -0.0404(3) 0.4363(3) 0.0861(16) Uani 1 1 d .
H58A H 0.6740 0.0132 0.4198 0.129 Uiso 1 1 calc R
H58B H 0.6775 -0.0742 0.4706 0.129 Uiso 1 1 calc R
H58C H 0.5542 -0.0357 0.4525 0.129 Uiso 1 1 calc R
C59 C 0.6017(4) -0.1641(2) 0.4091(2) 0.0600(11) Uani 1 1 d .
H59A H 0.6131 -0.1887 0.3755 0.090 Uiso 1 1 calc R
H59B H 0.5168 -0.1592 0.4253 0.090 Uiso 1 1 calc R
H59C H 0.6400 -0.1978 0.4435 0.090 Uiso 1 1 calc R
C60 C 1.0194(3) 0.0295(2) 0.19790(18) 0.0414(8) Uani 1 1 d .
H60A H 0.9558 0.0661 0.1798 0.050 Uiso 1 1 calc R
C61 C 1.1135(4) 0.0823(2) 0.2060(2) 0.0589(11) Uani 1 1 d .
H61A H 1.0766 0.1102 0.2363 0.088 Uiso 1 1 calc R
H61B H 1.1440 0.1220 0.1652 0.088 Uiso 1 1 calc R
H61C H 1.1788 0.0480 0.2218 0.088 Uiso 1 1 calc R
C62 C 1.0783(3) -0.0149(2) 0.1497(2) 0.0508(9) Uani 1 1 d .
H62A H 1.0193 -0.0480 0.1445 0.076 Uiso 1 1 calc R
H62B H 1.1436 -0.0493 0.1655 0.076 Uiso 1 1 calc R
H62C H 1.1089 0.0247 0.1089 0.076 Uiso 1 1 calc R
C63 C 0.8379(4) 0.1243(3) 0.3159(3) 0.0667(13) Uani 1 1 d .
H63A H 0.8873 0.0763 0.3297 0.100 Uiso 1 1 calc R
H63B H 0.7899 0.1357 0.3530 0.100 Uiso 1 1 calc R
H63C H 0.8887 0.1702 0.2909 0.100 Uiso 1 1 calc R
C64 C 0.7790(3) 0.03734(19) 0.07577(16) 0.0360(7) Uani 1 1 d .
C65 C 0.7854(3) -0.04683(19) 0.11868(17) 0.0352(7) Uani 1 1 d .
C66 C 0.8330(3) -0.1144(2) 0.09956(19) 0.0406(8) Uani 1 1 d .
H66A H 0.8668 -0.1076 0.0566 0.049 Uiso 1 1 calc R
C67 C 0.8295(3) -0.1913(2) 0.1448(2) 0.0451(9) Uani 1 1 d .
H67A H 0.8618 -0.2364 0.1325 0.054 Uiso 1 1 calc R
C68 C 0.7775(3) -0.2011(2) 0.2089(2) 0.0455(9) Uani 1 1 d .
H68A H 0.7735 -0.2526 0.2400 0.055 Uiso 1 1 calc R
C69 C 0.7321(3) -0.13214(19) 0.22516(18) 0.0397(8) Uani 1 1 d .
H69A H 0.6968 -0.1381 0.2679 0.048 Uiso 1 1 calc R
C70 C 0.6916(3) 0.17081(18) 0.06797(14) 0.0308(6) Uani 1 1 d .
C71 C 0.5912(3) 0.18065(18) 0.03713(14) 0.0314(6) Uani 1 1 d .
C72 C 0.5542(3) 0.25962(19) 0.00571(15) 0.0363(7) Uani 1 1 d .
H72A H 0.4884 0.2666 -0.0146 0.044 Uiso 1 1 calc R
C73 C 0.6119(3) 0.32755(19) 0.00382(15) 0.0372(7) Uani 1 1 d .
H73A H 0.5837 0.3798 -0.0163 0.045 Uiso 1 1 calc R
C74 C 0.7126(3) 0.31808(19) 0.03210(15) 0.0374(7) Uani 1 1 d .
H74A H 0.7529 0.3642 0.0297 0.045 Uiso 1 1 calc R
C75 C 0.7541(3) 0.24019(18) 0.06401(15) 0.0329(6) Uani 1 1 d .
C76 C 0.5216(3) 0.1085(2) 0.03752(16) 0.0373(7) Uani 1 1 d .
H76A H 0.5635 0.0578 0.0580 0.045 Uiso 1 1 calc R
C77 C 0.5194(4) 0.1113(2) -0.03135(18) 0.0538(10) Uani 1 1 d .
H77A H 0.4751 0.0654 -0.0302 0.081 Uiso 1 1 calc R
H77B H 0.6006 0.1088 -0.0543 0.081 Uiso 1 1 calc R
H77C H 0.4809 0.1614 -0.0528 0.081 Uiso 1 1 calc R
C78 C 0.3939(3) 0.1064(2) 0.0760(2) 0.0470(9) Uani 1 1 d .
H78A H 0.3966 0.1047 0.1191 0.070 Uiso 1 1 calc R
H78B H 0.3541 0.0586 0.0775 0.070 Uiso 1 1 calc R
H78C H 0.3501 0.1547 0.0559 0.070 Uiso 1 1 calc R
C79 C 0.8677(3) 0.23108(19) 0.09288(17) 0.0381(7) Uani 1 1 d .
H79A H 0.8576 0.1827 0.1315 0.046 Uiso 1 1 calc R
C80 C 0.9773(3) 0.2151(3) 0.0456(2) 0.0513(9) Uani 1 1 d .
H80A H 1.0483 0.2095 0.0640 0.077 Uiso 1 1 calc R
H80B H 0.9868 0.2602 0.0062 0.077 Uiso 1 1 calc R
H80C H 0.9660 0.1656 0.0369 0.077 Uiso 1 1 calc R
C81 C 0.8882(4) 0.3040(2) 0.11348(19) 0.0489(9) Uani 1 1 d .
H81A H 0.9606 0.2948 0.1311 0.073 Uiso 1 1 calc R
H81B H 0.8206 0.3104 0.1456 0.073 Uiso 1 1 calc R
H81C H 0.8965 0.3528 0.0768 0.073 Uiso 1 1 calc R
C82 C 0.8246(4) 0.0571(2) 0.00978(18) 0.0480(9) Uani 1 1 d .
H82A H 0.8128 0.1147 -0.0106 0.072 Uiso 1 1 calc R
H82B H 0.7831 0.0264 -0.0083 0.072 Uiso 1 1 calc R
H82C H 0.9094 0.0438 0.0028 0.072 Uiso 1 1 calc R
C83 C 0.4557(3) -0.05062(19) 0.24134(17) 0.0373(7) Uani 1 1 d .
C84 C 0.3954(3) -0.0847(2) 0.30484(18) 0.0432(8) Uani 1 1 d .
H84A H 0.3968 -0.0579 0.3347 0.052 Uiso 1 1 calc R
C85 C 0.3337(3) -0.1572(2) 0.32418(19) 0.0481(9) Uani 1 1 d .
H85A H 0.2943 -0.1788 0.3668 0.058 Uiso 1 1 calc R
C86 C 0.3299(3) -0.1982(2) 0.2804(2) 0.0494(9) Uani 1 1 d .
H86A H 0.2907 -0.2481 0.2937 0.059 Uiso 1 1 calc R
C87 C 0.3855(3) -0.1635(2) 0.2167(2) 0.0450(8) Uani 1 1 d .
H87A H 0.3803 -0.1892 0.1866 0.054 Uiso 1 1 calc R
C88 C 0.4490(3) -0.0906(2) 0.19665(18) 0.0416(8) Uani 1 1 d .
H88A H 0.4869 -0.0686 0.1538 0.050 Uiso 1 1 calc R
C89 C 0.7777(13) 0.1090(9) 0.5073(7) 0.241(6) Uiso 1 1 d D
H89A H 0.7170 0.1223 0.5396 0.361 Uiso 1 1 calc R
H89B H 0.7394 0.0930 0.4787 0.361 Uiso 1 1 calc R
H89C H 0.8269 0.1560 0.4833 0.361 Uiso 1 1 calc R
C90 C 0.8603(18) 0.0351(11) 0.5411(9) 0.294(8) Uiso 1 1 d D
H90A H 0.8862 0.0449 0.5768 0.352 Uiso 1 1 calc R
H90B H 0.8178 -0.0164 0.5568 0.352 Uiso 1 1 calc R
C91 C 0.9664(19) 0.0350(11) 0.4874(10) 0.315(10) Uiso 1 1 d D
H91A H 0.9390 0.0326 0.4497 0.379 Uiso 1 1 calc R
H91B H 1.0141 0.0839 0.4754 0.379 Uiso 1 1 calc R

loop_
_atom_site_aniso_label
_atom_site_aniso_U_11
_atom_site_aniso_U_22
_atom_site_aniso_U_33
_atom_site_aniso_U_23
_atom_site_aniso_U_13
_atom_site_aniso_U_12
Al1 0.0329(5) 0.0297(4) 0.0249(4) -0.0073(3) -0.0117(4) 0.0074(3)
Al2 0.0323(4) 0.0255(4) 0.0301(5) -0.0073(3) -0.0122(4) 0.0014(3)
N1 0.0332(13) 0.0292(12) 0.0278(12) -0.0078(10) -0.0103(11) 0.0018(10)
N2 0.0428(15) 0.0391(15) 0.0277(13) -0.0073(11) -0.0118(12) 0.0118(11)
N3 0.0342(13) 0.0355(13) 0.0238(12) -0.0071(10) -0.0107(11) 0.0067(10)
N4 0.0290(12) 0.0285(12) 0.0276(12) -0.0095(10) -0.0112(10) 0.0020(9)
N5 0.0211(11) 0.0213(10) 0.0271(11) -0.0068(9) -0.0083(10) 0.0081(8)
N6 0.0359(13) 0.0255(12) 0.0334(13) -0.0084(10) -0.0150(12) 0.0041(10)
N7 0.0339(13) 0.0287(12) 0.0268(12) -0.0073(10) -0.0090(11) 0.0030(10)
N8 0.0322(13) 0.0281(12) 0.0294(13) -0.0087(10) -0.0105(11) 0.0023(10)
N9 0.0386(14) 0.0264(12) 0.0417(15) -0.0123(11) -0.0200(13) 0.0024(10)
N10 0.0234(11) 0.0216(11) 0.0324(12) -0.0080(9) -0.0106(10) -0.0008(8)
C1 0.0492(19) 0.0310(16) 0.0389(18) -0.0053(13) -0.0141(16) 0.0022(13)
C2 0.098(4) 0.042(2) 0.089(4) -0.002(2) -0.046(3) -0.010(2)
C3 0.076(3) 0.0365(19) 0.057(2) 0.0041(17) -0.021(2) 0.0047(18)
C4 0.087(3) 0.046(2) 0.059(3) 0.0086(19) -0.030(3) 0.014(2)
C5 0.071(3) 0.059(2) 0.041(2) -0.0050(18) -0.025(2) 0.026(2)
C6 0.049(2) 0.050(2) 0.0316(16) -0.0091(14) -0.0157(16) 0.0187(16)
C7 0.0328(15) 0.0250(13) 0.0327(16) -0.0086(11) -0.0129(13) -0.0012(11)
C8 0.0353(16) 0.0307(15) 0.0342(16) -0.0117(12) -0.0127(14) -0.0013(12)
C9 0.0416(17) 0.0382(16) 0.0313(16) -0.0120(13) -0.0115(14) -0.0030(13)
C10 0.0437(19) 0.0440(18) 0.0397(18) -0.0084(14) -0.0236(16) 0.0016(14)
C11 0.0363(17) 0.0415(18) 0.0474(19) -0.0144(15) -0.0204(16) 0.0058(13)
C12 0.0342(16) 0.0319(15) 0.0346(16) -0.0110(12) -0.0136(14) -0.0007(12)
C13 0.0389(17) 0.0365(16) 0.0319(16) -0.0110(13) -0.0108(14) 0.0039(13)
C14 0.0387(17) 0.0413(18) 0.0463(19) -0.0198(15) -0.0102(16) 0.0002(14)
C15 0.050(2) 0.0394(18) 0.052(2) -0.0191(16) -0.0048(18) 0.0004(15)
C16 0.0329(16) 0.0391(17) 0.0392(18) -0.0140(13) -0.0108(14) 0.0040(13)
C17 0.0370(17) 0.0466(19) 0.052(2) -0.0220(16) -0.0128(16) 0.0050(14)
C18 0.070(3) 0.051(2) 0.062(3) -0.0251(19) 0.012(2) -0.018(2)
C19 0.054(2) 0.0349(17) 0.0349(17) -0.0039(13) -0.0119(16) 0.0054(15)
C20 0.0342(15) 0.0329(15) 0.0313(16) -0.0110(12) -0.0140(13) 0.0033(12)
C21 0.0250(13) 0.0315(14) 0.0310(15) -0.0116(12) -0.0118(12) 0.0022(11)
C22 0.0350(16) 0.0306(15) 0.0350(16) -0.0127(12) -0.0109(14) 0.0010(12)
C23 0.0376(16) 0.0263(14) 0.0389(17) -0.0070(12) -0.0144(14) 0.0039(12)
C24 0.0391(16) 0.0305(15) 0.0285(15) -0.0062(12) -0.0102(13) -0.0012(12)
C25 0.0322(15) 0.0306(14) 0.0281(14) -0.0089(11) -0.0114(13) 0.0034(11)
C26 0.0386(17) 0.0399(16) 0.0274(15) -0.0119(13) -0.0152(14) 0.0121(13)
C27 0.0364(17) 0.053(2) 0.0305(16) -0.0169(14) -0.0167(14) 0.0161(14)
C28 0.048(2) 0.061(2) 0.0355(18) -0.0182(16) -0.0227(17) 0.0204(17)
C29 0.063(2) 0.057(2) 0.0297(17) -0.0113(16) -0.0229(18) 0.0275(18)
C30 0.059(2) 0.0392(18) 0.0314(17) -0.0058(14) -0.0096(17) 0.0156(15)
C31 0.0454(18) 0.0400(17) 0.0266(15) -0.0105(13) -0.0102(14) 0.0143(14)
C32 0.0357(17) 0.065(2) 0.0358(18) -0.0148(16) -0.0193(15) 0.0071(15)
C33 0.0374(19) 0.089(3) 0.051(2) -0.032(2) -0.0168(18) 0.0069(19)
C34 0.050(2) 0.059(2) 0.053(2) -0.0178(18) -0.0265(19) 0.0071(17)
C35 0.051(2) 0.0430(18) 0.0294(16) -0.0074(13) -0.0066(15) -0.0028(15)
C36 0.046(2) 0.081(3) 0.045(2) -0.027(2) -0.0096(18) 0.0030(19)
C37 0.094(4) 0.061(3) 0.049(2) 0.002(2) -0.018(3) -0.027(2)
C38 0.0445(19) 0.0450(19) 0.0386(18) -0.0097(15) -0.0124(16) 0.0065(15)
C39 0.0306(15) 0.0412(17) 0.0339(16) -0.0125(13) -0.0175(14) 0.0095(12)
C40 0.0332(16) 0.0442(17) 0.0351(16) -0.0146(14) -0.0140(14) 0.0093(13)
C41 0.0353(17) 0.0439(18) 0.0440(19) -0.0121(15) -0.0208(16) 0.0037(13)
C42 0.0304(16) 0.052(2) 0.0400(18) -0.0040(15) -0.0150(15) -0.0006(14)
C43 0.0313(16) 0.060(2) 0.0350(17) -0.0186(15) -0.0129(14) 0.0071(14)
C44 0.0319(16) 0.0486(18) 0.0368(17) -0.0170(14) -0.0155(14) 0.0082(13)
C45 0.052(2) 0.0351(16) 0.0411(18) -0.0147(14) -0.0257(17) 0.0083(14)
C46 0.0429(17) 0.0309(15) 0.0321(16) -0.0103(12) -0.0132(15) 0.0029(13)
C47 0.056(2) 0.0364(17) 0.0429(19) -0.0173(14) -0.0193(17) 0.0083(15)
C48 0.055(2) 0.0345(17) 0.0422(18) -0.0152(14) -0.0124(17) 0.0073(14)
C49 0.0411(18) 0.0370(17) 0.0427(18) -0.0100(14) -0.0116(16) 0.0117(13)
C50 0.0342(16) 0.0384(16) 0.0330(16) -0.0090(13) -0.0116(14) 0.0036(12)
C51 0.0421(17) 0.0296(15) 0.0384(17) -0.0126(13) -0.0211(15) 0.0057(12)
C52 0.0490(19) 0.0334(16) 0.0422(19) -0.0070(14) -0.0211(17) 0.0006(14)
C53 0.063(2) 0.0388(18) 0.050(2) -0.0009(16) -0.029(2) 0.0033(16)
C54 0.060(2) 0.0357(18) 0.068(3) -0.0081(17) -0.040(2) 0.0121(16)
C55 0.0440(19) 0.0382(18) 0.067(3) -0.0200(17) -0.0284(19) 0.0114(14)
C56 0.0437(18) 0.0290(15) 0.050(2) -0.0148(14) -0.0233(17) 0.0054(13)
C57 0.055(2) 0.047(2) 0.042(2) 0.0045(16) -0.0136(18) 0.0002(17)
C58 0.096(4) 0.075(3) 0.081(4) -0.031(3) 0.011(3) -0.011(3)
C59 0.062(3) 0.054(2) 0.053(2) 0.0022(19) -0.017(2) -0.0067(19)
C60 0.0365(17) 0.0366(17) 0.053(2) -0.0145(15) -0.0142(16) 0.0073(13)
C61 0.058(2) 0.053(2) 0.067(3) -0.024(2) -0.001(2) -0.0135(19)
C62 0.0426(19) 0.062(2) 0.058(2) -0.0303(19) -0.0164(18) 0.0076(17)
C63 0.069(3) 0.058(3) 0.098(4) -0.043(2) -0.046(3) 0.019(2)
C64 0.0406(17) 0.0332(16) 0.0397(17) -0.0157(13) -0.0154(15) 0.0062(13)
C65 0.0329(16) 0.0356(16) 0.0442(18) -0.0170(14) -0.0172(15) 0.0020(12)
C66 0.0401(18) 0.0373(17) 0.053(2) -0.0232(15) -0.0173(16) 0.0078(13)
C67 0.0418(19) 0.0339(17) 0.071(3) -0.0255(17) -0.0251(19) 0.0075(14)
C68 0.052(2) 0.0290(16) 0.060(2) -0.0107(15) -0.0288(19) 0.0046(14)
C69 0.0471(19) 0.0305(16) 0.0459(19) -0.0096(14) -0.0231(16) 0.0015(13)
C70 0.0361(16) 0.0301(14) 0.0242(14) -0.0066(11) -0.0064(13) 0.0044(12)
C71 0.0348(16) 0.0343(15) 0.0257(14) -0.0097(12) -0.0093(13) 0.0050(12)
C72 0.0400(17) 0.0396(17) 0.0283(15) -0.0091(13) -0.0107(14) 0.0084(13)
C73 0.0454(18) 0.0298(15) 0.0313(15) -0.0046(12) -0.0079(14) 0.0080(13)
C74 0.0450(18) 0.0308(15) 0.0349(16) -0.0102(13) -0.0046(15) -0.0011(13)
C75 0.0380(16) 0.0313(15) 0.0287(15) -0.0084(12) -0.0065(13) -0.0005(12)
C76 0.0440(18) 0.0375(16) 0.0365(17) -0.0134(13) -0.0208(15) 0.0066(13)
C77 0.083(3) 0.045(2) 0.043(2) -0.0171(16) -0.032(2) 0.0075(19)
C78 0.0406(19) 0.0446(19) 0.061(2) -0.0186(17) -0.0187(18) 0.0008(15)
C79 0.0399(17) 0.0350(16) 0.0394(18) -0.0086(13) -0.0114(15) -0.0035(13)
C80 0.0398(19) 0.060(2) 0.060(2) -0.0254(19) -0.0131(19) 0.0019(16)
C81 0.049(2) 0.052(2) 0.050(2) -0.0181(17) -0.0123(18) -0.0088(16)
C82 0.053(2) 0.045(2) 0.048(2) -0.0219(16) -0.0073(18) 0.0071(16)
C83 0.0336(16) 0.0349(16) 0.0445(19) -0.0092(14) -0.0172(15) 0.0040(12)
C84 0.0428(18) 0.0441(19) 0.0431(19) -0.0091(15) -0.0153(16) -0.0044(14)
C85 0.045(2) 0.047(2) 0.047(2) -0.0026(16) -0.0154(17) -0.0049(15)
C86 0.046(2) 0.0372(18) 0.063(2) -0.0040(17) -0.0238(19) -0.0055(15)
C87 0.0419(19) 0.0402(18) 0.061(2) -0.0187(16) -0.0233(18) 0.0027(14)
C88 0.0395(18) 0.0430(18) 0.0433(19) -0.0125(15) -0.0131(16) 0.0018(14)

loop_
_atom_type_symbol
_atom_type_description
_atom_type_scat_dispersion_real
_atom_type_scat_dispersion_imag
_atom_type_scat_source
C C 0.0181 0.0091 'International Tables Vol C Tables 4.2.6.8 and 6.1.1.4'
H H 0.0000 0.0000 'International Tables Vol C Tables 4.2.6.8 and 6.1.1.4'
Al Al 0.2130 0.2455 'International Tables Vol C Tables 4.2.6.8 and 6.1.1.4'
N N 0.0311 0.0180 'International Tables Vol C Tables 4.2.6.8 and 6.1.1.4'

loop_
_geom_angle_atom_site_label_1
_geom_angle_atom_site_label_2
_geom_angle_atom_site_label_3
_geom_angle
_geom_angle_site_symmetry_1
N5 Al1 N1 117.41(12) .
N5 Al1 N3 120.38(12) .
N1 Al1 N3 122.12(12) .
N5 Al1 N4 95.70(10) .
N1 Al1 N4 96.02(11) .
N3 Al1 N4 81.70(11) .
N5 Al1 N2 89.63(11) .
N1 Al1 N2 81.47(11) .
N3 Al1 N2 95.62(11) .
N4 Al1 N2 174.67(12) .
N10 Al2 N6 119.74(12) .
N10 Al2 N8 115.81(12) .
N6 Al2 N8 124.37(12) .
N10 Al2 N9 96.71(11) .
N6 Al2 N9 95.01(11) .
N8 Al2 N9 81.28(11) .
N10 Al2 N7 89.26(11) .
N6 Al2 N7 81.92(11) .
N8 Al2 N7 96.18(11) .
N9 Al2 N7 174.03(11) .
C1 N1 C7 116.0(3) .
C1 N1 Al1 118.0(2) .
C7 N1 Al1 125.32(19) .
C19 N2 C6 119.1(3) .
C19 N2 Al1 113.5(2) .
C6 N2 Al1 127.2(3) .
C20 N3 C26 116.1(3) .
C20 N3 Al1 117.7(2) .
C26 N3 Al1 126.0(2) .
C25 N4 C21 119.1(2) .
C25 N4 Al1 127.6(2) .
C21 N4 Al1 113.16(19) .
C39 N5 Al1 139.7(2) .
C39 N5 H5A 110.1 .
Al1 N5 H5A 110.1 .
C45 N6 C51 112.3(2) .
C45 N6 Al2 117.75(19) .
C51 N6 Al2 129.9(2) .
C46 N7 C50 119.4(3) .
C46 N7 Al2 113.37(19) .
C50 N7 Al2 127.2(2) .
C64 N8 C70 116.7(3) .
C64 N8 Al2 117.8(2) .
C70 N8 Al2 124.6(2) .
C69 N9 C65 119.9(3) .
C69 N9 Al2 126.5(3) .
C65 N9 Al2 113.49(19) .
C83 N10 Al2 137.6(2) .
C83 N10 H10B 111.2 .
Al2 N10 H10B 111.2 .
C2 C1 N1 126.5(3) .
C2 C1 C19 121.3(3) .
N1 C1 C19 111.9(3) .
C1 C2 H2A 109.5 .
C1 C2 H2B 109.5 .
H2A C2 H2B 109.5 .
C1 C2 H2C 109.5 .
H2A C2 H2C 109.5 .
H2B C2 H2C 109.5 .
C4 C3 C19 119.4(4) .
C4 C3 H3A 120.3 .
C19 C3 H3A 120.3 .
C3 C4 C5 119.5(4) .
C3 C4 H4A 120.3 .
C5 C4 H4A 120.3 .
C4 C5 C6 118.8(4) .
C4 C5 H5B 120.6 .
C6 C5 H5B 120.6 .
N2 C6 C5 122.2(4) .
N2 C6 H6A 118.9 .
C5 C6 H6A 118.9 .
C12 C7 C8 119.7(3) .
C12 C7 N1 120.6(3) .
C8 C7 N1 119.6(3) .
C9 C8 C7 118.8(3) .
C9 C8 C13 119.3(3) .
C7 C8 C13 121.9(3) .
C10 C9 C8 121.5(3) .
C10 C9 H9A 119.3 .
C8 C9 H9A 119.3 .
C9 C10 C11 119.4(3) .
C9 C10 H10A 120.3 .
C11 C10 H10A 120.3 .
C10 C11 C12 121.1(3) .
C10 C11 H11A 119.4 .
C12 C11 H11A 119.4 .
C11 C12 C7 119.3(3) .
C11 C12 C16 118.6(3) .
C7 C12 C16 122.0(3) .
C8 C13 C14 112.4(3) .
C8 C13 C15 112.0(3) .
C14 C13 C15 110.0(3) .
C8 C13 H13A 107.4 .
C14 C13 H13A 107.4 .
C15 C13 H13A 107.4 .
C13 C14 H14A 109.5 .
C13 C14 H14B 109.5 .
H14A C14 H14B 109.5 .
C13 C14 H14C 109.5 .
H14A C14 H14C 109.5 .
H14B C14 H14C 109.5 .
C13 C15 H15A 109.5 .
C13 C15 H15B 109.5 .
H15A C15 H15B 109.5 .
C13 C15 H15C 109.5 .
H15A C15 H15C 109.5 .
H15B C15 H15C 109.5 .
C12 C16 C17 113.6(3) .
C12 C16 C18 110.2(3) .
C17 C16 C18 109.5(3) .
C12 C16 H16A 107.8 .
C17 C16 H16A 107.8 .
C18 C16 H16A 107.8 .
C16 C17 H17A 109.5 .
C16 C17 H17B 109.5 .
H17A C17 H17B 109.5 .
C16 C17 H17C 109.5 .
H17A C17 H17C 109.5 .
H17B C17 H17C 109.5 .
C16 C18 H18A 109.5 .
C16 C18 H18B 109.5 .
H18A C18 H18B 109.5 .
C16 C18 H18C 109.5 .
H18A C18 H18C 109.5 .
H18B C18 H18C 109.5 .
N2 C19 C3 121.0(3) .
N2 C19 C1 115.0(3) .
C3 C19 C1 124.0(4) .
C38 C20 N3 126.4(3) .
C38 C20 C21 120.8(3) .
N3 C20 C21 112.8(3) .
N4 C21 C22 120.5(3) .
N4 C21 C20 114.5(2) .
C22 C21 C20 125.0(3) .
C23 C22 C21 119.6(3) .
C23 C22 H22A 120.2 .
C21 C22 H22A 120.2 .
C22 C23 C24 119.8(3) .
C22 C23 H23A 120.1 .
C24 C23 H23A 120.1 .
C25 C24 C23 117.9(3) .
C25 C24 H24A 121.0 .
C23 C24 H24A 121.0 .
N4 C25 C24 123.2(3) .
N4 C25 H25A 118.4 .
C24 C25 H25A 118.4 .
C31 C26 C27 120.7(3) .
C31 C26 N3 120.3(3) .
C27 C26 N3 118.9(3) .
C28 C27 C26 117.7(3) .
C28 C27 C32 119.1(3) .
C26 C27 C32 123.2(3) .
C29 C28 C27 121.9(4) .
C29 C28 H28A 119.0 .
C27 C28 H28A 119.0 .
C28 C29 C30 119.9(3) .
C28 C29 H29A 120.1 .
C30 C29 H29A 120.1 .
C29 C30 C31 121.3(4) .
C29 C30 H30A 119.4 .
C31 C30 H30A 119.4 .
C26 C31 C30 118.6(3) .
C26 C31 C35 121.2(3) .
C30 C31 C35 120.2(3) .
C27 C32 C34 112.3(3) .
C27 C32 C33 111.7(3) .
C34 C32 C33 110.4(3) .
C27 C32 H32A 107.4 .
C34 C32 H32A 107.4 .
C33 C32 H32A 107.4 .
C32 C33 H33A 109.5 .
C32 C33 H33B 109.5 .
H33A C33 H33B 109.5 .
C32 C33 H33C 109.5 .
H33A C33 H33C 109.5 .
H33B C33 H33C 109.5 .
C32 C34 H34A 109.5 .
C32 C34 H34B 109.5 .
H34A C34 H34B 109.5 .
C32 C34 H34C 109.5 .
H34A C34 H34C 109.5 .
H34B C34 H34C 109.5 .
C37 C35 C31 113.8(3) .
C37 C35 C36 111.1(4) .
C31 C35 C36 109.8(3) .
C37 C35 H35A 107.3 .
C31 C35 H35A 107.3 .
C36 C35 H35A 107.3 .
C35 C36 H36A 109.5 .
C35 C36 H36B 109.5 .
H36A C36 H36B 109.5 .
C35 C36 H36C 109.5 .
H36A C36 H36C 109.5 .
H36B C36 H36C 109.5 .
C35 C37 H37A 109.5 .
C35 C37 H37B 109.5 .
H37A C37 H37B 109.5 .
C35 C37 H37C 109.5 .
H37A C37 H37C 109.5 .
H37B C37 H37C 109.5 .
C20 C38 H38A 109.5 .
C20 C38 H38B 109.5 .
H38A C38 H38B 109.5 .
C20 C38 H38C 109.5 .
H38A C38 H38C 109.5 .
H38B C38 H38C 109.5 .
N5 C39 C40 122.8(3) .
N5 C39 C44 119.6(3) .
C40 C39 C44 117.7(3) .
C39 C40 C41 121.1(3) .
C39 C40 H40A 119.4 .
C41 C40 H40A 119.4 .
C42 C41 C40 119.9(3) .
C42 C41 H41A 120.0 .
C40 C41 H41A 120.0 .
C43 C42 C41 119.4(3) .
C43 C42 H42A 120.3 .
C41 C42 H42A 120.3 .
C42 C43 C44 121.2(3) .
C42 C43 H43A 119.4 .
C44 C43 H43A 119.4 .
C43 C44 C39 120.7(3) .
C43 C44 H44A 119.6 .
C39 C44 H44A 119.6 .
C63 C45 N6 127.2(3) .
C63 C45 C46 120.7(3) .
N6 C45 C46 111.9(3) .
N7 C46 C47 120.8(3) .
N7 C46 C45 114.8(3) .
C47 C46 C45 124.4(3) .
C48 C47 C46 119.6(3) .
C48 C47 H47A 120.2 .
C46 C47 H47A 120.2 .
C47 C48 C49 118.9(3) .
C47 C48 H48A 120.5 .
C49 C48 H48A 120.5 .
C50 C49 C48 119.4(3) .
C50 C49 H49A 120.3 .
C48 C49 H49A 120.3 .
N7 C50 C49 121.9(3) .
N7 C50 H50A 119.1 .
C49 C50 H50A 119.1 .
C56 C51 C52 120.2(3) .
C56 C51 N6 120.5(3) .
C52 C51 N6 119.3(3) .
C53 C52 C51 118.5(3) .
C53 C52 C57 118.8(3) .
C51 C52 C57 122.7(3) .
C54 C53 C52 121.1(4) .
C54 C53 H53A 119.5 .
C52 C53 H53A 119.5 .
C55 C54 C53 120.0(3) .
C55 C54 H54A 120.0 .
C53 C54 H54A 120.0 .
C54 C55 C56 121.0(4) .
C54 C55 H55A 119.5 .
C56 C55 H55A 119.5 .
C55 C56 C51 119.2(3) .
C55 C56 C60 118.2(3) .
C51 C56 C60 122.6(3) .
C52 C57 C59 112.8(3) .
C52 C57 C58 111.6(4) .
C59 C57 C58 109.1(4) .
C52 C57 H57A 107.7 .
C59 C57 H57A 107.7 .
C58 C57 H57A 107.7 .
C57 C58 H58A 109.5 .
C57 C58 H58B 109.5 .
H58A C58 H58B 109.5 .
C57 C58 H58C 109.5 .
H58A C58 H58C 109.5 .
H58B C58 H58C 109.5 .
C57 C59 H59A 109.5 .
C57 C59 H59B 109.5 .
H59A C59 H59B 109.5 .
C57 C59 H59C 109.5 .
H59A C59 H59C 109.5 .
H59B C59 H59C 109.5 .
C56 C60 C61 111.4(3) .
C56 C60 C62 111.9(3) .
C61 C60 C62 109.4(3) .
C56 C60 H60A 108.0 .
C61 C60 H60A 108.0 .
C62 C60 H60A 108.0 .
C60 C61 H61A 109.5 .
C60 C61 H61B 109.5 .
H61A C61 H61B 109.5 .
C60 C61 H61C 109.5 .
H61A C61 H61C 109.5 .
H61B C61 H61C 109.5 .
C60 C62 H62A 109.5 .
C60 C62 H62B 109.5 .
H62A C62 H62B 109.5 .
C60 C62 H62C 109.5 .
H62A C62 H62C 109.5 .
H62B C62 H62C 109.5 .
C45 C63 H63A 109.5 .
C45 C63 H63B 109.5 .
H63A C63 H63B 109.5 .
C45 C63 H63C 109.5 .
H63A C63 H63C 109.5 .
H63B C63 H63C 109.5 .
N8 C64 C82 126.0(3) .
N8 C64 C65 113.0(3) .
C82 C64 C65 121.0(3) .
N9 C65 C66 120.0(3) .
N9 C65 C64 114.5(3) .
C66 C65 C64 125.5(3) .
C67 C66 C65 119.6(4) .
C67 C66 H66A 120.2 .
C65 C66 H66A 120.2 .
C66 C67 C68 119.8(3) .
C66 C67 H67A 120.1 .
C68 C67 H67A 120.1 .
C69 C68 C67 118.1(3) .
C69 C68 H68A 121.0 .
C67 C68 H68A 121.0 .
N9 C69 C68 122.5(4) .
N9 C69 H69A 118.7 .
C68 C69 H69A 118.7 .
C75 C70 C71 119.8(3) .
C75 C70 N8 120.0(3) .
C71 C70 N8 120.0(3) .
C72 C71 C70 118.5(3) .
C72 C71 C76 118.6(3) .
C70 C71 C76 122.9(3) .
C73 C72 C71 121.9(3) .
C73 C72 H72A 119.1 .
C71 C72 H72A 119.1 .
C72 C73 C74 119.8(3) .
C72 C73 H73A 120.1 .
C74 C73 H73A 120.1 .
C73 C74 C75 120.8(3) .
C73 C74 H74A 119.6 .
C75 C74 H74A 119.6 .
C74 C75 C70 119.2(3) .
C74 C75 C79 119.9(3) .
C70 C75 C79 120.9(3) .
C78 C76 C71 111.5(3) .
C78 C76 C77 110.3(3) .
C71 C76 C77 110.6(3) .
C78 C76 H76A 108.1 .
C71 C76 H76A 108.1 .
C77 C76 H76A 108.1 .
C76 C77 H77A 109.5 .
C76 C77 H77B 109.5 .
H77A C77 H77B 109.5 .
C76 C77 H77C 109.5 .
H77A C77 H77C 109.5 .
H77B C77 H77C 109.5 .
C76 C78 H78A 109.5 .
C76 C78 H78B 109.5 .
H78A C78 H78B 109.5 .
C76 C78 H78C 109.5 .
H78A C78 H78C 109.5 .
H78B C78 H78C 109.5 .
C81 C79 C80 110.9(3) .
C81 C79 C75 113.3(3) .
C80 C79 C75 109.9(3) .
C81 C79 H79A 107.5 .
C80 C79 H79A 107.5 .
C75 C79 H79A 107.5 .
C79 C80 H80A 109.5 .
C79 C80 H80B 109.5 .
H80A C80 H80B 109.5 .
C79 C80 H80C 109.5 .
H80A C80 H80C 109.5 .
H80B C80 H80C 109.5 .
C79 C81 H81A 109.5 .
C79 C81 H81B 109.5 .
H81A C81 H81B 109.5 .
C79 C81 H81C 109.5 .
H81A C81 H81C 109.5 .
H81B C81 H81C 109.5 .
C64 C82 H82A 109.5 .
C64 C82 H82B 109.5 .
H82A C82 H82B 109.5 .
C64 C82 H82C 109.5 .
H82A C82 H82C 109.5 .
H82B C82 H82C 109.5 .
N10 C83 C84 120.0(3) .
N10 C83 C88 121.7(3) .
C84 C83 C88 118.3(3) .
C85 C84 C83 121.3(4) .
C85 C84 H84A 119.3 .
C83 C84 H84A 119.3 .
C84 C85 C86 120.5(4) .
C84 C85 H85A 119.8 .
C86 C85 H85A 119.8 .
C87 C86 C85 118.8(3) .
C87 C86 H86A 120.6 .
C85 C86 H86A 120.6 .
C86 C87 C88 121.2(4) .
C86 C87 H87A 119.4 .
C88 C87 H87A 119.4 .
C87 C88 C83 119.8(3) .
C87 C88 H88A 120.1 .
C83 C88 H88A 120.1 .
C90 C89 H89A 109.5 .
C90 C89 H89B 109.5 .
H89A C89 H89B 109.5 .
C90 C89 H89C 109.5 .
H89A C89 H89C 109.5 .
H89B C89 H89C 109.5 .
C91 C90 C89 103.0(13) .
C91 C90 H90A 111.2 .
C89 C90 H90A 111.2 .
C91 C90 H90B 111.2 .
C89 C90 H90B 111.2 .
H90A C90 H90B 109.1 .
C91 C91 C90 105(2) 2_756
C91 C91 H91A 110.8 2_756
C90 C91 H91A 110.8 .
C91 C91 H91B 110.8 2_756
C90 C91 H91B 110.8 .
H91A C91 H91B 108.9 .

loop_
_geom_bond_atom_site_label_1
_geom_bond_atom_site_label_2
_geom_bond_distance
_geom_bond_site_symmetry_2
Al1 N5 1.766(2) .
Al1 N1 1.887(3) .
Al1 N3 1.888(3) .
Al1 N4 2.033(2) .
Al1 N2 2.041(3) .
Al2 N10 1.758(2) .
Al2 N6 1.878(3) .
Al2 N8 1.907(3) .
Al2 N9 2.026(3) .
Al2 N7 2.034(3) .
N1 C1 1.396(4) .
N1 C7 1.440(4) .
N2 C19 1.336(5) .
N2 C6 1.354(4) .
N3 C20 1.387(4) .
N3 C26 1.441(4) .
N4 C25 1.341(4) .
N4 C21 1.356(4) .
N5 C39 1.337(4) .
N5 H5A 0.8600 .
N6 C45 1.403(4) .
N6 C51 1.440(4) .
N7 C46 1.343(4) .
N7 C50 1.347(4) .
N8 C64 1.376(4) .
N8 C70 1.437(4) .
N9 C69 1.339(4) .
N9 C65 1.361(4) .
N10 C83 1.328(4) .
N10 H10B 0.8600 .
C1 C2 1.337(6) .
C1 C19 1.479(5) .
C2 H2A 0.9600 .
C2 H2B 0.9600 .
C2 H2C 0.9600 .
C3 C4 1.372(6) .
C3 C19 1.407(5) .
C3 H3A 0.9300 .
C4 C5 1.379(7) .
C4 H4A 0.9300 .
C5 C6 1.383(5) .
C5 H5B 0.9300 .
C6 H6A 0.9300 .
C7 C12 1.400(4) .
C7 C8 1.412(4) .
C8 C9 1.394(4) .
C8 C13 1.515(4) .
C9 C10 1.377(5) .
C9 H9A 0.9300 .
C10 C11 1.381(5) .
C10 H10A 0.9300 .
C11 C12 1.393(4) .
C11 H11A 0.9300 .
C12 C16 1.523(4) .
C13 C14 1.519(5) .
C13 C15 1.531(5) .
C13 H13A 0.9800 .
C14 H14A 0.9600 .
C14 H14B 0.9600 .
C14 H14C 0.9600 .
C15 H15A 0.9600 .
C15 H15B 0.9600 .
C15 H15C 0.9600 .
C16 C17 1.527(4) .
C16 C18 1.529(5) .
C16 H16A 0.9800 .
C17 H17A 0.9600 .
C17 H17B 0.9600 .
C17 H17C 0.9600 .
C18 H18A 0.9600 .
C18 H18B 0.9600 .
C18 H18C 0.9600 .
C20 C38 1.385(4) .
C20 C21 1.466(4) .
C21 C22 1.404(4) .
C22 C23 1.376(4) .
C22 H22A 0.9300 .
C23 C24 1.389(4) .
C23 H23A 0.9300 .
C24 C25 1.384(4) .
C24 H24A 0.9300 .
C25 H25A 0.9300 .
C26 C31 1.398(5) .
C26 C27 1.421(5) .
C27 C28 1.402(4) .
C27 C32 1.512(5) .
C28 C29 1.370(6) .
C28 H28A 0.9300 .
C29 C30 1.375(6) .
C29 H29A 0.9300 .
C30 C31 1.404(4) .
C30 H30A 0.9300 .
C31 C35 1.523(5) .
C32 C34 1.530(5) .
C32 C33 1.539(5) .
C32 H32A 0.9800 .
C33 H33A 0.9600 .
C33 H33B 0.9600 .
C33 H33C 0.9600 .
C34 H34A 0.9600 .
C34 H34B 0.9600 .
C34 H34C 0.9600 .
C35 C37 1.512(5) .
C35 C36 1.535(5) .
C35 H35A 0.9800 .
C36 H36A 0.9600 .
C36 H36B 0.9600 .
C36 H36C 0.9600 .
C37 H37A 0.9600 .
C37 H37B 0.9600 .
C37 H37C 0.9600 .
C38 H38A 0.9600 .
C38 H38B 0.9600 .
C38 H38C 0.9600 .
C39 C40 1.391(5) .
C39 C44 1.400(4) .
C40 C41 1.393(5) .
C40 H40A 0.9300 .
C41 C42 1.384(5) .
C41 H41A 0.9300 .
C42 C43 1.369(5) .
C42 H42A 0.9300 .
C43 C44 1.377(5) .
C43 H43A 0.9300 .
C44 H44A 0.9300 .
C45 C63 1.346(5) .
C45 C46 1.479(4) .
C46 C47 1.397(4) .
C47 C48 1.376(5) .
C47 H47A 0.9300 .
C48 C49 1.380(5) .
C48 H48A 0.9300 .
C49 C50 1.375(5) .
C49 H49A 0.9300 .
C50 H50A 0.9300 .
C51 C56 1.401(5) .
C51 C52 1.421(5) .
C52 C53 1.394(4) .
C52 C57 1.522(5) .
C53 C54 1.389(6) .
C53 H53A 0.9300 .
C54 C55 1.378(6) .
C54 H54A 0.9300 .
C55 C56 1.396(4) .
C55 H55A 0.9300 .
C56 C60 1.522(5) .
C57 C59 1.525(5) .
C57 C58 1.528(7) .
C57 H57A 0.9800 .
C58 H58A 0.9600 .
C58 H58B 0.9600 .
C58 H58C 0.9600 .
C59 H59A 0.9600 .
C59 H59B 0.9600 .
C59 H59C 0.9600 .
C60 C61 1.529(5) .
C60 C62 1.531(5) .
C60 H60A 0.9800 .
C61 H61A 0.9600 .
C61 H61B 0.9600 .
C61 H61C 0.9600 .
C62 H62A 0.9600 .
C62 H62B 0.9600 .
C62 H62C 0.9600 .
C63 H63A 0.9600 .
C63 H63B 0.9600 .
C63 H63C 0.9600 .
C64 C82 1.394(5) .
C64 C65 1.462(4) .
C65 C66 1.398(4) .
C66 C67 1.378(5) .
C66 H66A 0.9300 .
C67 C68 1.392(5) .
C67 H67A 0.9300 .
C68 C69 1.383(5) .
C68 H68A 0.9300 .
C69 H69A 0.9300 .
C70 C75 1.407(4) .
C70 C71 1.418(4) .
C71 C72 1.389(4) .
C71 C76 1.522(4) .
C72 C73 1.371(5) .
C72 H72A 0.9300 .
C73 C74 1.388(5) .
C73 H73A 0.9300 .
C74 C75 1.395(4) .
C74 H74A 0.9300 .
C75 C79 1.530(4) .
C76 C78 1.517(5) .
C76 C77 1.530(5) .
C76 H76A 0.9800 .
C77 H77A 0.9600 .
C77 H77B 0.9600 .
C77 H77C 0.9600 .
C78 H78A 0.9600 .
C78 H78B 0.9600 .
C78 H78C 0.9600 .
C79 C81 1.521(5) .
C79 C80 1.523(5) .
C79 H79A 0.9800 .
C80 H80A 0.9600 .
C80 H80B 0.9600 .
C80 H80C 0.9600 .
C81 H81A 0.9600 .
C81 H81B 0.9600 .
C81 H81C 0.9600 .
C82 H82A 0.9600 .
C82 H82B 0.9600 .
C82 H82C 0.9600 .
C83 C84 1.395(5) .
C83 C88 1.402(5) .
C84 C85 1.380(5) .
C84 H84A 0.9300 .
C85 C86 1.390(6) .
C85 H85A 0.9300 .
C86 C87 1.385(5) .
C86 H86A 0.9300 .
C87 C88 1.394(5) .
C87 H87A 0.9300 .
C88 H88A 0.9300 .
C89 C90 1.593(14) .
C89 H89A 0.9600 .
C89 H89B 0.9600 .
C89 H89C 0.9600 .
C90 C91 1.512(15) .
C90 H90A 0.9700 .
C90 H90B 0.9700 .
C91 C91 1.39(3) 2_756
C91 H91A 0.9700 .
C91 H91B 0.9700 .

loop_
_geom_torsion_atom_site_label_1
_geom_torsion_atom_site_label_2
_geom_torsion_atom_site_label_3
_geom_torsion_atom_site_label_4
_geom_torsion
_geom_torsion_site_symmetry_4
N5 Al1 N1 C1 85.7(3) .
N3 Al1 N1 C1 -90.7(3) .
N4 Al1 N1 C1 -174.6(2) .
N2 Al1 N1 C1 0.6(2) .
N5 Al1 N1 C7 -85.0(3) .
N3 Al1 N1 C7 98.6(3) .
N4 Al1 N1 C7 14.7(3) .
N2 Al1 N1 C7 -170.1(3) .
N5 Al1 N2 C19 -115.9(2) .
N1 Al1 N2 C19 1.9(2) .
N3 Al1 N2 C19 123.6(2) .
N4 Al1 N2 C19 64.1(13) .
N5 Al1 N2 C6 59.2(3) .
N1 Al1 N2 C6 177.0(3) .
N3 Al1 N2 C6 -61.3(3) .
N4 Al1 N2 C6 -120.8(12) .
N5 Al1 N3 C20 94.8(2) .
N1 Al1 N3 C20 -88.9(2) .
N4 Al1 N3 C20 3.0(2) .
N2 Al1 N3 C20 -172.3(2) .
N5 Al1 N3 C26 -79.6(3) .
N1 Al1 N3 C26 96.7(3) .
N4 Al1 N3 C26 -171.4(3) .
N2 Al1 N3 C26 13.2(3) .
N5 Al1 N4 C25 54.7(3) .
N1 Al1 N4 C25 -63.7(3) .
N3 Al1 N4 C25 174.7(3) .
N2 Al1 N4 C25 -125.3(12) .
N5 Al1 N4 C21 -121.6(2) .
N1 Al1 N4 C21 120.0(2) .
N3 Al1 N4 C21 -1.6(2) .
N2 Al1 N4 C21 58.4(13) .
N1 Al1 N5 C39 113.6(3) .
N3 Al1 N5 C39 -70.0(3) .
N4 Al1 N5 C39 13.7(3) .
N2 Al1 N5 C39 -166.3(3) .
N10 Al2 N6 C45 -89.2(3) .
N8 Al2 N6 C45 87.2(3) .
N9 Al2 N6 C45 170.1(3) .
N7 Al2 N6 C45 -4.7(3) .
N10 Al2 N6 C51 90.4(3) .
N8 Al2 N6 C51 -93.1(3) .
N9 Al2 N6 C51 -10.2(3) .
N7 Al2 N6 C51 174.9(3) .
N10 Al2 N7 C46 123.9(2) .
N6 Al2 N7 C46 3.7(2) .
N8 Al2 N7 C46 -120.2(2) .
N9 Al2 N7 C46 -55.7(11) .
N10 Al2 N7 C50 -53.9(3) .
N6 Al2 N7 C50 -174.1(3) .
N8 Al2 N7 C50 62.0(3) .
N9 Al2 N7 C50 126.5(10) .
N10 Al2 N8 C64 -94.4(2) .
N6 Al2 N8 C64 89.0(2) .
N9 Al2 N8 C64 -1.1(2) .
N7 Al2 N8 C64 173.5(2) .
N10 Al2 N8 C70 74.2(3) .
N6 Al2 N8 C70 -102.4(2) .
N9 Al2 N8 C70 167.5(3) .
N7 Al2 N8 C70 -18.0(3) .
N10 Al2 N9 C69 -60.7(3) .
N6 Al2 N9 C69 60.0(3) .
N8 Al2 N9 C69 -175.9(3) .
N7 Al2 N9 C69 118.8(10) .
N10 Al2 N9 C65 115.8(2) .
N6 Al2 N9 C65 -123.4(2) .
N8 Al2 N9 C65 0.7(2) .
N7 Al2 N9 C65 -64.6(11) .
N6 Al2 N10 C83 -88.4(3) .
N8 Al2 N10 C83 94.9(3) .
N9 Al2 N10 C83 11.3(3) .
N7 Al2 N10 C83 -168.6(3) .
C7 N1 C1 C2 -17.9(6) .
Al1 N1 C1 C2 170.6(4) .
C7 N1 C1 C19 168.8(3) .
Al1 N1 C1 C19 -2.8(4) .
C19 C3 C4 C5 0.9(7) .
C3 C4 C5 C6 -2.2(7) .
C19 N2 C6 C5 -0.4(5) .
Al1 N2 C6 C5 -175.2(3) .
C4 C5 C6 N2 2.0(6) .
C1 N1 C7 C12 107.0(3) .
Al1 N1 C7 C12 -82.1(3) .
C1 N1 C7 C8 -76.2(4) .
Al1 N1 C7 C8 94.7(3) .
C12 C7 C8 C9 4.4(4) .
N1 C7 C8 C9 -172.4(3) .
C12 C7 C8 C13 -177.3(3) .
N1 C7 C8 C13 5.9(4) .
C7 C8 C9 C10 -1.3(5) .
C13 C8 C9 C10 -179.7(3) .
C8 C9 C10 C11 -2.2(5) .
C9 C10 C11 C12 2.7(5) .
C10 C11 C12 C7 0.4(5) .
C10 C11 C12 C16 -176.9(3) .
C8 C7 C12 C11 -4.0(4) .
N1 C7 C12 C11 172.8(3) .
C8 C7 C12 C16 173.2(3) .
N1 C7 C12 C16 -10.0(4) .
C9 C8 C13 C14 60.1(4) .
C7 C8 C13 C14 -118.2(3) .
C9 C8 C13 C15 -64.3(4) .
C7 C8 C13 C15 117.4(3) .
C11 C12 C16 C17 -41.1(4) .
C7 C12 C16 C17 141.7(3) .
C11 C12 C16 C18 82.2(4) .
C7 C12 C16 C18 -95.1(4) .
C6 N2 C19 C3 -1.0(5) .
Al1 N2 C19 C3 174.5(3) .
C6 N2 C19 C1 -179.4(3) .
Al1 N2 C19 C1 -3.9(4) .
C4 C3 C19 N2 0.7(6) .
C4 C3 C19 C1 179.0(4) .
C2 C1 C19 N2 -169.4(4) .
N1 C1 C19 N2 4.3(4) .
C2 C1 C19 C3 12.2(7) .
N1 C1 C19 C3 -174.0(4) .
C26 N3 C20 C38 -9.1(5) .
Al1 N3 C20 C38 175.9(3) .
C26 N3 C20 C21 171.2(3) .
Al1 N3 C20 C21 -3.8(3) .
C25 N4 C21 C22 1.0(4) .
Al1 N4 C21 C22 177.7(2) .
C25 N4 C21 C20 -176.6(3) .
Al1 N4 C21 C20 0.0(3) .
C38 C20 C21 N4 -177.4(3) .
N3 C20 C21 N4 2.3(4) .
C38 C20 C21 C22 5.1(5) .
N3 C20 C21 C22 -175.2(3) .
N4 C21 C22 C23 -1.4(4) .
C20 C21 C22 C23 175.9(3) .
C21 C22 C23 C24 1.0(5) .
C22 C23 C24 C25 -0.2(5) .
C21 N4 C25 C24 -0.2(4) .
Al1 N4 C25 C24 -176.3(2) .
C23 C24 C25 N4 -0.3(5) .
C20 N3 C26 C31 107.1(3) .
Al1 N3 C26 C31 -78.4(4) .
C20 N3 C26 C27 -76.8(4) .
Al1 N3 C26 C27 97.7(3) .
C31 C26 C27 C28 1.3(5) .
N3 C26 C27 C28 -174.8(3) .
C31 C26 C27 C32 -178.7(3) .
N3 C26 C27 C32 5.2(5) .
C26 C27 C28 C29 0.1(5) .
C32 C27 C28 C29 -179.9(3) .
C27 C28 C29 C30 -1.2(6) .
C28 C29 C30 C31 0.8(5) .
C27 C26 C31 C30 -1.6(5) .
N3 C26 C31 C30 174.4(3) .
C27 C26 C31 C35 177.1(3) .
N3 C26 C31 C35 -6.9(5) .
C29 C30 C31 C26 0.5(5) .
C29 C30 C31 C35 -178.1(3) .
C28 C27 C32 C34 -54.4(4) .
C26 C27 C32 C34 125.6(3) .
C28 C27 C32 C33 70.3(4) .
C26 C27 C32 C33 -109.7(4) .
C26 C31 C35 C37 152.3(3) .
C30 C31 C35 C37 -29.0(5) .
C26 C31 C35 C36 -82.5(4) .
C30 C31 C35 C36 96.2(4) .
Al1 N5 C39 C40 41.4(5) .
Al1 N5 C39 C44 -139.6(3) .
N5 C39 C40 C41 178.6(3) .
C44 C39 C40 C41 -0.5(4) .
C39 C40 C41 C42 1.3(5) .
C40 C41 C42 C43 -0.9(5) .
C41 C42 C43 C44 -0.2(5) .
C42 C43 C44 C39 1.0(5) .
N5 C39 C44 C43 -179.7(3) .
C40 C39 C44 C43 -0.6(4) .
C51 N6 C45 C63 9.9(6) .
Al2 N6 C45 C63 -170.4(4) .
C51 N6 C45 C46 -174.9(3) .
Al2 N6 C45 C46 4.9(4) .
C50 N7 C46 C47 -2.5(5) .
Al2 N7 C46 C47 179.5(3) .
C50 N7 C46 C45 175.9(3) .
Al2 N7 C46 C45 -2.1(4) .
C63 C45 C46 N7 174.1(4) .
N6 C45 C46 N7 -1.5(4) .
C63 C45 C46 C47 -7.6(6) .
N6 C45 C46 C47 176.8(3) .
N7 C46 C47 C48 0.3(5) .
C45 C46 C47 C48 -178.0(3) .
C46 C47 C48 C49 1.6(5) .
C47 C48 C49 C50 -1.3(5) .
C46 N7 C50 C49 2.9(5) .
Al2 N7 C50 C49 -179.5(3) .
C48 C49 C50 N7 -0.9(5) .
C45 N6 C51 C56 -91.1(4) .
Al2 N6 C51 C56 89.2(4) .
C45 N6 C51 C52 87.1(4) .
Al2 N6 C51 C52 -92.6(4) .
C56 C51 C52 C53 3.0(5) .
N6 C51 C52 C53 -175.2(3) .
C56 C51 C52 C57 -177.2(3) .
N6 C51 C52 C57 4.6(5) .
C51 C52 C53 C54 -1.4(6) .
C57 C52 C53 C54 178.8(4) .
C52 C53 C54 C55 -1.2(6) .
C53 C54 C55 C56 2.3(6) .
C54 C55 C56 C51 -0.6(5) .
C54 C55 C56 C60 177.1(3) .
C52 C51 C56 C55 -2.1(5) .
N6 C51 C56 C55 176.1(3) .
C52 C51 C56 C60 -179.7(3) .
N6 C51 C56 C60 -1.5(5) .
C53 C52 C57 C59 -45.3(5) .
C51 C52 C57 C59 134.9(4) .
C53 C52 C57 C58 77.9(5) .
C51 C52 C57 C58 -101.9(4) .
C55 C56 C60 C61 -65.4(4) .
C51 C56 C60 C61 112.3(4) .
C55 C56 C60 C62 57.5(4) .
C51 C56 C60 C62 -124.8(3) .
C70 N8 C64 C82 10.9(5) .
Al2 N8 C64 C82 -179.7(3) .
C70 N8 C64 C65 -168.2(3) .
Al2 N8 C64 C65 1.3(4) .
C69 N9 C65 C66 -1.7(5) .
Al2 N9 C65 C66 -178.5(2) .
C69 N9 C65 C64 176.7(3) .
Al2 N9 C65 C64 -0.1(3) .
N8 C64 C65 N9 -0.7(4) .
C82 C64 C65 N9 -179.8(3) .
N8 C64 C65 C66 177.5(3) .
C82 C64 C65 C66 -1.6(5) .
N9 C65 C66 C67 0.5(5) .
C64 C65 C66 C67 -177.6(3) .
C65 C66 C67 C68 0.7(5) .
C66 C67 C68 C69 -0.9(5) .
C65 N9 C69 C68 1.6(5) .
Al2 N9 C69 C68 178.0(2) .
C67 C68 C69 N9 -0.3(5) .
C64 N8 C70 C75 -110.1(3) .
Al2 N8 C70 C75 81.2(3) .
C64 N8 C70 C71 74.9(4) .
Al2 N8 C70 C71 -93.7(3) .
C75 C70 C71 C72 -2.5(4) .
N8 C70 C71 C72 172.4(3) .
C75 C70 C71 C76 178.1(3) .
N8 C70 C71 C76 -7.0(4) .
C70 C71 C72 C73 0.0(5) .
C76 C71 C72 C73 179.4(3) .
C71 C72 C73 C74 2.1(5) .
C72 C73 C74 C75 -1.7(5) .
C73 C74 C75 C70 -0.7(5) .
C73 C74 C75 C79 178.0(3) .
C71 C70 C75 C74 2.9(5) .
N8 C70 C75 C74 -172.1(3) .
C71 C70 C75 C79 -175.8(3) .
N8 C70 C75 C79 9.2(4) .
C72 C71 C76 C78 -66.5(4) .
C70 C71 C76 C78 112.9(3) .
C72 C71 C76 C77 56.8(4) .
C70 C71 C76 C77 -123.8(3) .
C74 C75 C79 C81 29.1(4) .
C70 C75 C79 C81 -152.2(3) .
C74 C75 C79 C80 -95.6(4) .
C70 C75 C79 C80 83.1(4) .
Al2 N10 C83 C84 113.4(4) .
Al2 N10 C83 C88 -66.5(4) .
N10 C83 C84 C85 -177.9(3) .
C88 C83 C84 C85 2.0(5) .
C83 C84 C85 C86 -0.2(5) .
C84 C85 C86 C87 -2.3(5) .
C85 C86 C87 C88 2.9(5) .
C86 C87 C88 C83 -1.0(5) .
N10 C83 C88 C87 178.5(3) .
C84 C83 C88 C87 -1.4(5) .
C89 C90 C91 C91 -173(2) 2_756
